data_2226952
loop_
_publ_author_name
'Hemamalini, Madhukar'
'Fun, Hoong-Kun'

_publ_section_title
;
 Bis(2-amino-5-methylpyridinium) fumarate--fumaric acid (1/1)
;
_journal_coeditor_code IS2576
_journal_issue 8
_journal_name_full 'Acta Crystallographica Section E'
_journal_page_first o2093
_journal_page_last o2094
_journal_paper_doi 10.1107/S1600536810027960
_journal_volume 66
_journal_year 2010
_chemical_formula_iupac 'C6 H9 N2 +, 0.5C4 H4 O4 2-, 0.5C4 H2 O4'
_chemical_formula_moiety 'C6 H9 N2 +, 0.5(C4 H4 O4 2-), 0.5(C4 H2 O4)'
_chemical_formula_sum 'C10 H12 N2 O4'
_chemical_formula_weight 224.22
_chemical_name_systematic
;
bis(2-amino-5-methylpyridinium) fumarate--fumaric acid (1/1)
;
_space_group_IT_number 2
_symmetry_cell_setting triclinic
_symmetry_space_group_name_Hall '-P 1'
_symmetry_space_group_name_H-M 'P -1'
_atom_sites_solution_hydrogens geom
_atom_sites_solution_primary direct
_atom_sites_solution_secondary difmap
_audit_creation_method SHELXL-97
_cell_angle_alpha 94.030(3)
_cell_angle_beta 95.060(3)
_cell_angle_gamma 90.903(3)
_cell_formula_units_Z 2
_cell_length_a 4.0366(4)
_cell_length_b 9.3145(10)
_cell_length_c 14.0077(14)
_cell_measurement_reflns_used 9900
_cell_measurement_temperature 100.00(10)
_cell_measurement_theta_max 37.63
_cell_measurement_theta_min 2.72
_cell_volume 523.20(9)
_computing_cell_refinement 'SAINT (Bruker, 2009)'
_computing_data_collection 'APEX2 (Bruker, 2009)'
_computing_data_reduction 'SAINT (Bruker, 2009)'
_computing_molecular_graphics 'SHELXTL (Sheldrick, 2008)'
_computing_publication_material 'SHELXTL (Sheldrick, 2008) and PLATON (Spek, 2009)'
_computing_structure_refinement 'SHELXTL (Sheldrick, 2008)'
_computing_structure_solution 'SHELXTL (Sheldrick, 2008)'
_diffrn_ambient_temperature 100.00(10)
_diffrn_measured_fraction_theta_full 0.981
_diffrn_measured_fraction_theta_max 0.981
_diffrn_measurement_device_type
;
Bruker APEXII DUO CCD area-detector diffractometer
;
_diffrn_measurement_method '\f and \w scans'
_diffrn_radiation_monochromator graphite
_diffrn_radiation_source 'fine-focus sealed tube'
_diffrn_radiation_type MoK\a
_diffrn_radiation_wavelength 0.71073
_diffrn_reflns_av_R_equivalents 0.0192
_diffrn_reflns_av_sigmaI/netI 0.0182
_diffrn_reflns_limit_h_max 6
_diffrn_reflns_limit_h_min -6
_diffrn_reflns_limit_k_max 15
_diffrn_reflns_limit_k_min -15
_diffrn_reflns_limit_l_max 23
_diffrn_reflns_limit_l_min -24
_diffrn_reflns_number 19772
_diffrn_reflns_theta_full 37.67
_diffrn_reflns_theta_max 37.67
_diffrn_reflns_theta_min 1.46
_diffrn_standards_number 0
_exptl_absorpt_coefficient_mu 0.112
_exptl_absorpt_correction_T_max 0.9777
_exptl_absorpt_correction_T_min 0.9349
_exptl_absorpt_correction_type multi-scan
_exptl_absorpt_process_details '(SADABS; Bruker, 2009)'
_exptl_crystal_colour colourless
_exptl_crystal_density_diffrn 1.423
_exptl_crystal_density_method 'not measured'
_exptl_crystal_description block
_exptl_crystal_F_000 236
_exptl_crystal_size_max 0.61
_exptl_crystal_size_mid 0.22
_exptl_crystal_size_min 0.20
_refine_diff_density_max 0.599
_refine_diff_density_min -0.344
_refine_ls_extinction_method none
_refine_ls_goodness_of_fit_ref 1.046
_refine_ls_hydrogen_treatment constr
_refine_ls_matrix_type full
_refine_ls_number_parameters 147
_refine_ls_number_reflns 5445
_refine_ls_number_restraints 0
_refine_ls_restrained_S_all 1.046
_refine_ls_R_factor_all 0.0401
_refine_ls_R_factor_gt 0.0359
_refine_ls_shift/su_max 0.001
_refine_ls_shift/su_mean 0.000
_refine_ls_structure_factor_coef Fsqd
_refine_ls_weighting_details 'calc w=1/[\s^2^(Fo^2^)+(0.0626P)^2^+0.0878P] where P=(Fo^2^+2Fc^2^)/3'
_refine_ls_weighting_scheme calc
_refine_ls_wR_factor_gt 0.1058
_refine_ls_wR_factor_ref 0.1104
_reflns_number_gt 4852
_reflns_number_total 5445
_reflns_threshold_expression I>2\s(I)
_cod_data_source_file is2576.cif
_cod_data_source_block I
_cod_database_code 2226952
_cod_database_fobs_code 2226952

loop_
_symmetry_equiv_pos_as_xyz
'x, y, z'
'-x, -y, -z'

loop_
_atom_site_type_symbol
_atom_site_label
_atom_site_fract_x
_atom_site_fract_y
_atom_site_fract_z
_atom_site_U_iso_or_equiv
_atom_site_adp_type
_atom_site_calc_flag
_atom_site_refinement_flags
_atom_site_occupancy
_atom_site_disorder_assembly
_atom_site_disorder_group
N N1 0.64925(12) 0.45378(5) 0.20997(3) 0.01315(8) Uani d . 1 . .
H H1 0.5764 0.3700 0.1870 0.016 Uiso calc R 1 . .
N N2 0.31601(12) 0.55122(5) 0.09009(3) 0.01504(9) Uani d . 1 . .
H H2A 0.2404 0.4662 0.0712 0.018 Uiso calc R 1 . .
H H2B 0.2451 0.6241 0.0605 0.018 Uiso calc R 1 . .
C C1 0.54215(13) 0.56996(5) 0.16485(4) 0.01190(8) Uani d . 1 . .
C C2 0.67623(13) 0.70674(5) 0.20110(4) 0.01341(9) Uani d . 1 . .
H H2 0.6147 0.7890 0.1706 0.016 Uiso calc R 1 . .
C C3 0.89669(13) 0.71642(6) 0.28125(4) 0.01392(9) Uani d . 1 . .
H H3 0.9845 0.8062 0.3048 0.017 Uiso calc R 1 . .
C C4 0.99507(13) 0.59304(6) 0.32951(4) 0.01383(9) Uani d . 1 . .
C C5 0.86767(13) 0.46307(6) 0.29027(4) 0.01433(9) Uani d . 1 . .
H H5 0.9311 0.3795 0.3189 0.017 Uiso calc R 1 . .
C C6 1.21690(15) 0.60555(7) 0.42149(4) 0.01903(10) Uani d . 1 . .
H H6A 1.1001 0.6517 0.4716 0.029 Uiso calc R 1 . .
H H6B 1.4123 0.6617 0.4131 0.029 Uiso calc R 1 . .
H H6C 1.2803 0.5112 0.4388 0.029 Uiso calc R 1 . .
O O1 0.27081(16) 0.19332(6) 0.39352(4) 0.02686(12) Uani d . 1 . .
O O2 0.49662(14) 0.03168(5) 0.29314(3) 0.02170(10) Uani d . 1 . .
H H2C 0.4257 0.0849 0.2522 0.033 Uiso calc R 1 . .
C C7 0.42204(15) 0.08387(6) 0.37847(4) 0.01544(9) Uani d . 1 . .
C C8 0.54504(15) -0.00956(6) 0.45556(4) 0.01586(9) Uani d . 1 . .
H H8 0.6889 -0.0833 0.4410 0.019 Uiso calc R 1 . .
O O3 0.10076(14) 0.26911(5) 0.02053(3) 0.02176(10) Uani d . 1 . .
O O4 0.34405(13) 0.19338(5) 0.15605(3) 0.02015(10) Uani d . 1 . .
C C9 0.17514(14) 0.17185(6) 0.07482(4) 0.01450(9) Uani d . 1 . .
C C10 0.06922(15) 0.01973(6) 0.04396(4) 0.01504(9) Uani d . 1 . .
H H10 0.1014 -0.0501 0.0880 0.018 Uiso calc R 1 . .

loop_
_atom_site_aniso_label
_atom_site_aniso_U_11
_atom_site_aniso_U_22
_atom_site_aniso_U_33
_atom_site_aniso_U_12
_atom_site_aniso_U_13
_atom_site_aniso_U_23
N1 0.01540(17) 0.00928(16) 0.01454(17) 0.00050(13) -0.00023(13) 0.00127(13)
N2 0.01861(19) 0.01217(18) 0.01362(17) 0.00003(14) -0.00253(14) 0.00090(14)
C1 0.01360(18) 0.01021(18) 0.01198(18) 0.00080(14) 0.00146(14) 0.00086(14)
C2 0.0165(2) 0.00966(18) 0.01402(19) 0.00031(15) 0.00102(15) 0.00067(14)
C3 0.01491(19) 0.01202(19) 0.01459(19) -0.00112(15) 0.00159(15) -0.00077(15)
C4 0.01274(18) 0.0149(2) 0.01376(19) 0.00020(15) 0.00090(14) 0.00098(15)
C5 0.01445(19) 0.0131(2) 0.0155(2) 0.00149(15) -0.00004(15) 0.00273(15)
C6 0.0157(2) 0.0245(3) 0.0163(2) -0.00173(18) -0.00234(16) 0.00247(19)
O1 0.0431(3) 0.0210(2) 0.01696(19) 0.0171(2) 0.00033(18) 0.00395(16)
O2 0.0396(3) 0.01464(18) 0.01119(16) 0.00699(17) 0.00121(16) 0.00307(13)
C7 0.0220(2) 0.01199(19) 0.01201(18) 0.00230(16) -0.00174(16) 0.00234(15)
C8 0.0221(2) 0.0134(2) 0.01226(19) 0.00444(17) -0.00012(16) 0.00316(15)
O3 0.0348(2) 0.01109(17) 0.01746(18) -0.00270(15) -0.01071(16) 0.00485(14)
O4 0.0338(2) 0.01254(17) 0.01229(16) -0.00547(15) -0.00885(15) 0.00302(13)
C9 0.0213(2) 0.01004(18) 0.01138(18) -0.00190(15) -0.00325(15) 0.00168(14)
C10 0.0219(2) 0.01007(18) 0.01231(19) -0.00229(16) -0.00368(15) 0.00215(14)

loop_
_atom_type_symbol
_atom_type_description
_atom_type_scat_dispersion_real
_atom_type_scat_dispersion_imag
_atom_type_scat_source
C C 0.0033 0.0016 'International Tables Vol C Tables 4.2.6.8 and 6.1.1.4'
H H 0.0000 0.0000 'International Tables Vol C Tables 4.2.6.8 and 6.1.1.4'
N N 0.0061 0.0033 'International Tables Vol C Tables 4.2.6.8 and 6.1.1.4'
O O 0.0106 0.0060 'International Tables Vol C Tables 4.2.6.8 and 6.1.1.4'

loop_
_geom_angle_atom_site_label_1
_geom_angle_atom_site_label_2
_geom_angle_atom_site_label_3
_geom_angle_site_symmetry_1
_geom_angle_site_symmetry_3
_geom_angle
_geom_angle_publ_flag
C1 N1 C5 . . 123.03(5) ?
C1 N1 H1 . . 118.5 ?
C5 N1 H1 . . 118.5 ?
C1 N2 H2A . . 120.0 ?
C1 N2 H2B . . 120.0 ?
H2A N2 H2B . . 120.0 ?
N2 C1 N1 . . 118.82(5) ?
N2 C1 C2 . . 123.44(5) ?
N1 C1 C2 . . 117.73(5) ?
C3 C2 C1 . . 119.37(5) ?
C3 C2 H2 . . 120.3 ?
C1 C2 H2 . . 120.3 ?
C2 C3 C4 . . 121.69(5) ?
C2 C3 H3 . . 119.2 ?
C4 C3 H3 . . 119.2 ?
C5 C4 C3 . . 116.88(5) ?
C5 C4 C6 . . 121.66(5) ?
C3 C4 C6 . . 121.41(5) ?
N1 C5 C4 . . 121.22(5) ?
N1 C5 H5 . . 119.4 ?
C4 C5 H5 . . 119.4 ?
C4 C6 H6A . . 109.5 ?
C4 C6 H6B . . 109.5 ?
H6A C6 H6B . . 109.5 ?
C4 C6 H6C . . 109.5 ?
H6A C6 H6C . . 109.5 ?
H6B C6 H6C . . 109.5 ?
C7 O2 H2C . . 109.5 ?
O1 C7 O2 . . 125.02(5) ?
O1 C7 C8 . . 123.42(5) ?
O2 C7 C8 . . 111.56(5) ?
C8 C8 C7 2_656 . 121.87(6) ?
C8 C8 H8 2_656 . 119.1 ?
C7 C8 H8 . . 119.1 ?
O3 C9 O4 . . 123.73(5) ?
O3 C9 C10 . . 119.39(5) ?
O4 C9 C10 . . 116.87(4) ?
C10 C10 C9 2 . 122.67(6) ?
C10 C10 H10 2 . 118.7 ?
C9 C10 H10 . . 118.7 ?

loop_
_geom_bond_atom_site_label_1
_geom_bond_atom_site_label_2
_geom_bond_site_symmetry_2
_geom_bond_distance
_geom_bond_publ_flag
N1 C1 . 1.3492(7) ?
N1 C5 . 1.3635(7) ?
N1 H1 . 0.8600 ?
N2 C1 . 1.3271(7) ?
N2 H2A . 0.8600 ?
N2 H2B . 0.8600 ?
C1 C2 . 1.4188(8) ?
C2 C3 . 1.3665(7) ?
C2 H2 . 0.9300 ?
C3 C4 . 1.4184(8) ?
C3 H3 . 0.9300 ?
C4 C5 . 1.3671(8) ?
C4 C6 . 1.4992(8) ?
C5 H5 . 0.9300 ?
C6 H6A . 0.9600 ?
C6 H6B . 0.9600 ?
C6 H6C . 0.9600 ?
O1 C7 . 1.2118(7) ?
O2 C7 . 1.3199(7) ?
O2 H2C . 0.8200 ?
C7 C8 . 1.4903(7) ?
C8 C8 2_656 1.3285(11) ?
C8 H8 . 0.9300 ?
O3 C9 . 1.2468(7) ?
O4 C9 . 1.2754(6) ?
C9 C10 . 1.4965(8) ?
C10 C10 2 1.3314(10) ?
C10 H10 . 0.9300 ?

loop_
_geom_hbond_atom_site_label_D
_geom_hbond_atom_site_label_H
_geom_hbond_atom_site_label_A
_geom_hbond_site_symmetry_A
_geom_hbond_distance_DH
_geom_hbond_distance_HA
_geom_hbond_distance_DA
_geom_hbond_angle_DHA
_geom_hbond_publ_flag
N1 H1 O4 . 0.8600 1.8900 2.7305(7) 167.00 yes
N2 H2A O3 . 0.8600 1.9800 2.8334(7) 175.00 yes
N2 H2B O3 2_565 0.8600 2.0400 2.8329(7) 154.00 yes
O2 H2C O4 . 0.8200 1.7500 2.5618(7) 170.00 yes
C5 H5 O1 1_655 0.9300 2.4600 3.3582(9) 162.00 yes

loop_
_geom_torsion_atom_site_label_1
_geom_torsion_atom_site_label_2
_geom_torsion_atom_site_label_3
_geom_torsion_atom_site_label_4
_geom_torsion_site_symmetry_1
_geom_torsion_site_symmetry_2
_geom_torsion_site_symmetry_3
_geom_torsion_site_symmetry_4
_geom_torsion
_geom_torsion_publ_flag
C5 N1 C1 N2 . . . . -176.50(5) ?
C5 N1 C1 C2 . . . . 2.78(8) ?
N2 C1 C2 C3 . . . . 176.95(5) ?
N1 C1 C2 C3 . . . . -2.29(8) ?
C1 C2 C3 C4 . . . . -0.13(8) ?
C2 C3 C4 C5 . . . . 2.14(8) ?
C2 C3 C4 C6 . . . . -175.35(5) ?
C1 N1 C5 C4 . . . . -0.74(8) ?
C3 C4 C5 N1 . . . . -1.74(8) ?
C6 C4 C5 N1 . . . . 175.74(5) ?
O1 C7 C8 C8 . . . 2_656 10.08(12) ?
O2 C7 C8 C8 . . . 2_656 -169.47(8) ?
O3 C9 C10 C10 . . . 2 7.89(11) ?
O4 C9 C10 C10 . . . 2 -170.95(8) ?
